data_4074859
loop_
_publ_author_name
'Liang, Lan-Chang'
'Chien, Pin-Shu'
'Lin, Jia-Ming'
'Huang, Mei-Hui'
'Huang, Yu-Lun'
'Liao, Ju-Hsiou'

_publ_section_title
;
 Amido Pincer Complexes of Nickel(II): Synthesis, Structure, and Reactivity
;
_journal_coden_ASTM ORGND7
_journal_issue 6
_journal_name_full Organometallics
_journal_page_first 1399
_journal_page_last 1411
_journal_paper_doi 10.1021/om050943a
_journal_volume 25
_journal_year 2006
_chemical_formula_moiety 'C37 H31 N1 Ni1 P2'
_chemical_formula_sum 'C37 H31 N Ni P2'
_chemical_formula_weight 610.28
_space_group_IT_number 43
_symmetry_cell_setting orthorhombic
_symmetry_space_group_name_Hall 'F -2d 2'
_symmetry_space_group_name_H-M 'F 2 d d'
_atom_sites_solution_hydrogens geom
_atom_sites_solution_primary direct
_atom_sites_solution_secondary difmap
_audit_creation_method SHELXL-97
_cell_angle_alpha 90.00
_cell_angle_beta 90.00
_cell_angle_gamma 90.00
_cell_formula_units_Z 8
_cell_length_a 9.8780(3)
_cell_length_b 18.3870(5)
_cell_length_c 32.6920(10)
_cell_measurement_reflns_used 6107
_cell_measurement_temperature 150(2)
_cell_measurement_theta_max 25.028
_cell_measurement_theta_min 1.958
_cell_volume 5937.7(3)
_computing_cell_refinement 'HKL Scalepack (Otwinowski & Minor 1997)'
_computing_data_collection 'Collect (Nonius BV, 1997-2000)'
_computing_data_reduction 'HKL Denzo and Scalepack (Otwinowski & Minor 19'
_computing_molecular_graphics 'Ortep-3 for Windows (Farrugia, 1997)'
_computing_publication_material 'WinGX publication routines (Farrugia, 1999)'
_computing_structure_refinement 'SHELXL-97 (Sheldrick, 1997)'
_computing_structure_solution 'SHELXS-97 (Sheldrick, 1997)'
_diffrn_ambient_temperature 150(2)
_diffrn_measured_fraction_theta_full 0.996
_diffrn_measured_fraction_theta_max 0.996
_diffrn_measurement_device_type KappaCCD
_diffrn_measurement_method 'CCD rotation images, thick slices'
_diffrn_radiation_monochromator graphite
_diffrn_radiation_source 'fine-focus sealed tube'
_diffrn_radiation_type MoK\a
_diffrn_radiation_wavelength 0.71073
_diffrn_reflns_av_R_equivalents 0.0416
_diffrn_reflns_av_sigmaI/netI 0.0499
_diffrn_reflns_limit_h_max 11
_diffrn_reflns_limit_h_min -10
_diffrn_reflns_limit_k_max 21
_diffrn_reflns_limit_k_min -17
_diffrn_reflns_limit_l_max 38
_diffrn_reflns_limit_l_min -33
_diffrn_reflns_number 5872
_diffrn_reflns_theta_full 25.00
_diffrn_reflns_theta_max 25.00
_diffrn_reflns_theta_min 2.42
_exptl_absorpt_coefficient_mu 0.789
_exptl_absorpt_correction_T_max 0.9304
_exptl_absorpt_correction_T_min 0.861
_exptl_absorpt_correction_type multi-scan
_exptl_absorpt_process_details
;

 ?

;
_exptl_crystal_colour brown
_exptl_crystal_density_diffrn 1.365
_exptl_crystal_density_method 'not measured'
_exptl_crystal_description prism
_exptl_crystal_F_000 2544
_exptl_crystal_size_max 0.18
_exptl_crystal_size_mid 0.16
_exptl_crystal_size_min 0.08
_refine_diff_density_max 0.461
_refine_diff_density_min -0.591
_refine_diff_density_rms 0.108
_refine_ls_abs_structure_details 'Flack H D (1983), Acta Cryst. A39, 876-881'
_refine_ls_abs_structure_Flack 1.00(3)
_refine_ls_extinction_method none
_refine_ls_goodness_of_fit_ref 1.090
_refine_ls_hydrogen_treatment mixed
_refine_ls_matrix_type full
_refine_ls_number_parameters 187
_refine_ls_number_reflns 2325
_refine_ls_number_restraints 1
_refine_ls_restrained_S_all 1.090
_refine_ls_R_factor_all 0.0584
_refine_ls_R_factor_gt 0.0529
_refine_ls_shift/su_max 0.000
_refine_ls_shift/su_mean 0.000
_refine_ls_structure_factor_coef Fsqd
_refine_ls_weighting_details 'calc w=1/[\s^2^(Fo^2^)+(0.0869P)^2^+43.8222P] where P=(Fo^2^+2Fc^2^)/3'
_refine_ls_weighting_scheme calc
_refine_ls_wR_factor_gt 0.1429
_refine_ls_wR_factor_ref 0.1539
_reflns_number_gt 2189
_reflns_number_total 2325
_reflns_threshold_expression >2sigma(I)
_cod_data_source_file om050943asi20051115_045453.cif
_cod_data_source_block 3697
_cod_database_code 4074859

loop_
_symmetry_equiv_pos_as_xyz
'x, y, z'
'x, -y, -z'
'x+1/4, -y+1/4, z+1/4'
'x+1/4, y+1/4, -z+1/4'
'x, y+1/2, z+1/2'
'x, -y+1/2, -z+1/2'
'x+1/4, -y+3/4, z+3/4'
'x+1/4, y+3/4, -z+3/4'
'x+1/2, y, z+1/2'
'x+1/2, -y, -z+1/2'
'x+3/4, -y+1/4, z+3/4'
'x+3/4, y+1/4, -z+3/4'
'x+1/2, y+1/2, z'
'x+1/2, -y+1/2, -z'
'x+3/4, -y+3/4, z+1/4'
'x+3/4, y+3/4, -z+1/4'

loop_
_atom_site_label
_atom_site_type_symbol
_atom_site_fract_x
_atom_site_fract_y
_atom_site_fract_z
_atom_site_U_iso_or_equiv
_atom_site_adp_type
_atom_site_occupancy
_atom_site_symmetry_multiplicity
_atom_site_calc_flag
_atom_site_refinement_flags
Ni1 Ni 0.85305(9) 0.0000 0.0000 0.0272(3) Uani 1 2 d S
P1 P 0.83202(15) 0.06581(7) 0.05501(4) 0.0264(4) Uani 1 1 d .
N1 N 0.6539(8) 0.0000 0.0000 0.0295(18) Uani 1 2 d S
C1 C 0.5867(6) 0.0115(3) 0.03659(18) 0.0276(13) Uani 1 1 d .
C2 C 0.4526(7) -0.0098(3) 0.0455(2) 0.0366(15) Uani 1 1 d .
H2 H 0.3994 -0.0339 0.0250 0.044 Uiso 1 1 d R
C3 C 0.3953(7) 0.0034(3) 0.0832(2) 0.0418(17) Uani 1 1 d .
H3 H 0.3049 -0.0137 0.0882 0.050 Uiso 1 1 d R
C4 C 0.4671(7) 0.0374(3) 0.1142(2) 0.0377(15) Uani 1 1 d .
H4 H 0.4245 0.0491 0.1398 0.045 Uiso 1 1 d R
C5 C 0.6008(7) 0.0575(3) 0.10679(16) 0.0305(13) Uani 1 1 d .
H5 H 0.6543 0.0809 0.1275 0.037 Uiso 1 1 d R
C6 C 0.6599(6) 0.0436(3) 0.06955(18) 0.0266(13) Uani 1 1 d .
C7 C 0.8245(7) 0.1640(3) 0.04553(16) 0.0305(13) Uani 1 1 d .
C8 C 0.7010(7) 0.1954(3) 0.03448(18) 0.0317(13) Uani 1 1 d .
H8 H 0.6210 0.1657 0.0345 0.038 Uiso 1 1 d R
C9 C 0.6927(8) 0.2690(3) 0.02547(19) 0.0399(16) Uani 1 1 d .
H9 H 0.6084 0.2901 0.0169 0.048 Uiso 1 1 d R
C10 C 0.8092(8) 0.3116(4) 0.0276(2) 0.0416(16) Uani 1 1 d .
H10 H 0.8025 0.3629 0.0225 0.050 Uiso 1 1 d R
C11 C 0.9305(8) 0.2817(4) 0.03865(19) 0.0402(16) Uani 1 1 d .
H11 H 1.0101 0.3116 0.0396 0.048 Uiso 1 1 d R
C12 C 0.9393(7) 0.2075(4) 0.04743(19) 0.0361(14) Uani 1 1 d .
H12 H 1.0251 0.1868 0.0548 0.043 Uiso 1 1 d R
C13 C 0.9317(6) 0.0546(3) 0.10156(17) 0.0271(12) Uani 1 1 d .
C14 C 0.9377(6) 0.1086(3) 0.13156(17) 0.0303(13) Uani 1 1 d .
H14 H 0.8927 0.1540 0.1268 0.036 Uiso 1 1 d R
C15 C 1.0068(7) 0.0961(3) 0.16784(18) 0.0355(14) Uani 1 1 d .
H15 H 1.0136 0.1335 0.1882 0.043 Uiso 1 1 d R
C16 C 1.0697(7) 0.0299(4) 0.17455(18) 0.0377(15) Uani 1 1 d .
H16 H 1.1170 0.0213 0.1997 0.045 Uiso 1 1 d R
C17 C 1.0635(7) -0.0241(4) 0.1449(2) 0.0402(15) Uani 1 1 d .
H17 H 1.1042 -0.0706 0.1502 0.048 Uiso 1 1 d R
C18 C 0.9960(7) -0.0116(3) 0.1083(2) 0.0355(15) Uani 1 1 d .
H18 H 0.9944 -0.0469 0.0867 0.043 Uiso 1 1 d R
C19 C 1.0522(11) 0.0000 0.0000 0.043(3) Uani 1 2 d S

loop_
_atom_site_aniso_label
_atom_site_aniso_U_11
_atom_site_aniso_U_22
_atom_site_aniso_U_33
_atom_site_aniso_U_23
_atom_site_aniso_U_13
_atom_site_aniso_U_12
Ni1 0.0239(5) 0.0330(5) 0.0247(5) -0.0054(4) 0.000 0.000
P1 0.0273(8) 0.0277(7) 0.0243(7) -0.0022(5) 0.0001(6) -0.0022(6)
N1 0.027(4) 0.030(4) 0.031(4) -0.006(3) 0.000 0.000
C1 0.026(3) 0.021(2) 0.036(3) 0.001(2) 0.003(3) 0.002(2)
C2 0.029(3) 0.035(3) 0.046(4) -0.002(3) -0.007(3) -0.004(3)
C3 0.033(4) 0.043(4) 0.050(4) 0.006(3) 0.013(3) -0.002(3)
C4 0.043(4) 0.035(3) 0.035(3) 0.005(3) 0.011(3) 0.007(3)
C5 0.035(3) 0.029(3) 0.027(3) 0.004(2) 0.004(3) 0.002(3)
C6 0.029(3) 0.020(3) 0.031(3) 0.001(2) 0.003(3) 0.001(2)
C7 0.037(4) 0.033(3) 0.022(3) 0.000(2) 0.000(3) -0.007(3)
C8 0.036(3) 0.029(3) 0.029(3) 0.003(2) 0.000(3) -0.007(3)
C9 0.053(4) 0.035(3) 0.032(3) 0.006(3) -0.012(3) -0.002(3)
C10 0.054(5) 0.036(3) 0.034(3) 0.003(3) -0.003(3) -0.013(3)
C11 0.053(4) 0.038(3) 0.030(3) 0.000(3) 0.000(3) -0.022(3)
C12 0.036(3) 0.045(3) 0.027(3) 0.001(3) -0.008(3) -0.009(3)
C13 0.024(3) 0.031(3) 0.026(3) 0.001(2) -0.002(2) -0.001(2)
C14 0.034(3) 0.031(3) 0.026(3) 0.000(2) 0.002(3) 0.002(2)
C15 0.037(4) 0.041(3) 0.029(3) -0.001(3) -0.005(3) -0.002(3)
C16 0.032(4) 0.053(4) 0.029(3) 0.008(3) -0.004(3) 0.002(3)
C17 0.042(4) 0.038(3) 0.041(4) 0.007(3) -0.003(3) 0.009(3)
C18 0.040(4) 0.033(3) 0.033(3) -0.005(3) 0.002(3) 0.004(3)
C19 0.021(5) 0.073(8) 0.035(6) -0.010(4) 0.000 0.000

loop_
_atom_type_symbol
_atom_type_description
_atom_type_scat_dispersion_real
_atom_type_scat_dispersion_imag
_atom_type_scat_source
C C 0.0033 0.0016 'International Tables Vol C Tables 4.2.6.8 and 6.1.1.4'
H H 0.0000 0.0000 'International Tables Vol C Tables 4.2.6.8 and 6.1.1.4'
N N 0.0061 0.0033 'International Tables Vol C Tables 4.2.6.8 and 6.1.1.4'
P P 0.1023 0.0942 'International Tables Vol C Tables 4.2.6.8 and 6.1.1.4'
Ni Ni 0.3393 1.1124 'International Tables Vol C Tables 4.2.6.8 and 6.1.1.4'

loop_
_geom_angle_atom_site_label_1
_geom_angle_atom_site_label_2
_geom_angle_atom_site_label_3
_geom_angle
_geom_angle_site_symmetry_1
_geom_angle_site_symmetry_3
C19 Ni1 N1 180.0 . .
C19 Ni1 P1 95.47(5) . .
N1 Ni1 P1 84.53(5) . .
C19 Ni1 P1 95.47(5) . 2
N1 Ni1 P1 84.53(5) . 2
P1 Ni1 P1 169.05(9) . 2
C6 P1 C13 105.2(3) . .
C6 P1 C7 103.2(3) . .
C13 P1 C7 105.9(3) . .
C6 P1 Ni1 100.40(19) . .
C13 P1 Ni1 125.07(19) . .
C7 P1 Ni1 114.29(18) . .
C1 N1 C1 122.6(8) 2 .
C1 N1 Ni1 118.7(4) 2 .
C1 N1 Ni1 118.7(4) . .
N1 C1 C2 125.9(6) . .
N1 C1 C6 118.2(6) . .
C2 C1 C6 115.8(5) . .
C3 C2 C1 121.4(6) . .
C2 C3 C4 121.6(6) . .
C3 C4 C5 118.5(6) . .
C6 C5 C4 120.5(6) . .
C5 C6 C1 122.1(5) . .
C5 C6 P1 126.1(5) . .
C1 C6 P1 111.8(4) . .
C12 C7 C8 119.1(5) . .
C12 C7 P1 121.8(5) . .
C8 C7 P1 119.1(5) . .
C9 C8 C7 120.6(6) . .
C8 C9 C10 119.3(6) . .
C11 C10 C9 120.7(6) . .
C10 C11 C12 120.1(6) . .
C7 C12 C11 120.2(6) . .
C18 C13 C14 119.5(5) . .
C18 C13 P1 118.5(4) . .
C14 C13 P1 121.9(4) . .
C15 C14 C13 120.2(5) . .
C16 C15 C14 120.1(6) . .
C15 C16 C17 119.9(6) . .
C18 C17 C16 120.3(6) . .
C17 C18 C13 120.0(6) . .

loop_
_geom_bond_atom_site_label_1
_geom_bond_atom_site_label_2
_geom_bond_distance
_geom_bond_site_symmetry_2
Ni1 C19 1.967(11) .
Ni1 N1 1.967(8) .
Ni1 P1 2.1776(13) .
Ni1 P1 2.1776(13) 2
P1 C6 1.812(6) .
P1 C13 1.824(6) .
P1 C7 1.833(6) .
N1 C1 1.385(7) 2
N1 C1 1.385(7) .
C1 C2 1.412(9) .
C1 C6 1.425(8) .
C2 C3 1.377(10) .
C3 C4 1.386(10) .
C4 C5 1.393(10) .
C5 C6 1.374(8) .
C7 C12 1.389(9) .
C7 C8 1.397(9) .
C8 C9 1.389(8) .
C9 C10 1.393(10) .
C10 C11 1.368(11) .
C11 C12 1.396(10) .
C13 C18 1.391(8) .
C13 C14 1.397(8) .
C14 C15 1.387(8) .
C15 C16 1.384(9) .
C16 C17 1.389(9) .
C17 C18 1.389(9) .
